data_4068887
loop_
_publ_author_name
'Zang, Shuang-Quan'
'Han, Jie'
'Mak, Thomas C. W.'

_publ_section_title
;
 Silver(I)&#x2212;Organic Networks Assembled with the Flexible
 Prop-2-ynyloxybenzene Ligand:In SituRecrystallization and Unusual
 Silver&#x2212;Aromatic Interaction
;
_journal_issue 9
_journal_name_full Organometallics
_journal_page_first 2677
_journal_paper_doi 10.1021/om801143q
_journal_volume 28
_journal_year 2009
_chemical_formula_moiety 'C26 H16 Ag6 F12 O11'
_chemical_formula_sum 'C26 H16 Ag6 F12 O11'
_chemical_formula_weight 1379.61
_chemical_name_systematic
; 
 ? 
;
_space_group_IT_number 15
_symmetry_cell_setting monoclinic
_symmetry_space_group_name_Hall '-C 2yc'
_symmetry_space_group_name_H-M 'C 1 2/c 1'
_atom_sites_solution_hydrogens geom
_atom_sites_solution_primary direct
_atom_sites_solution_secondary difmap
_audit_creation_method SHELXL-97
_cell_angle_alpha 90.00
_cell_angle_beta 121.233(3)
_cell_angle_gamma 90.00
_cell_formula_units_Z 8
_cell_length_a 27.924(4)
_cell_length_b 13.186(2)
_cell_length_c 21.458(3)
_cell_measurement_reflns_used 967
_cell_measurement_temperature 293(2)
_cell_measurement_theta_max 26.587
_cell_measurement_theta_min 2.308
_cell_volume 6755.8(17)
_computing_cell_refinement SMART
_computing_data_collection 'SMART (Bruker, 2000)'
_computing_data_reduction 'SAINT (Bruker, 2000)'
_computing_molecular_graphics SHELXTL
_computing_publication_material SHELXTL
_computing_structure_refinement SHELXTL
_computing_structure_solution 'SHELXTL (Bruker, 2000)'
_diffrn_ambient_temperature 293(2)
_diffrn_measured_fraction_theta_full 0.999
_diffrn_measured_fraction_theta_max 0.999
_diffrn_measurement_device_type 'CCD area detector'
_diffrn_measurement_method 'phi and omega scans'
_diffrn_radiation_monochromator graphite
_diffrn_radiation_source 'fine-focus sealed tube'
_diffrn_radiation_type MoK\a
_diffrn_radiation_wavelength 0.71073
_diffrn_reflns_av_R_equivalents 0.0324
_diffrn_reflns_av_sigmaI/netI 0.0336
_diffrn_reflns_limit_h_max 33
_diffrn_reflns_limit_h_min -16
_diffrn_reflns_limit_k_max 15
_diffrn_reflns_limit_k_min -14
_diffrn_reflns_limit_l_max 22
_diffrn_reflns_limit_l_min -25
_diffrn_reflns_number 18068
_diffrn_reflns_theta_full 25.00
_diffrn_reflns_theta_max 25.00
_diffrn_reflns_theta_min 1.76
_exptl_absorpt_coefficient_mu 3.534
_exptl_absorpt_correction_T_max 0.341
_exptl_absorpt_correction_T_min 0.300
_exptl_absorpt_correction_type multi-scan
_exptl_absorpt_process_details 'SADABS(Bruker, 2000)'
_exptl_crystal_colour colourless
_exptl_crystal_density_diffrn 2.713
_exptl_crystal_density_method 'not measured'
_exptl_crystal_description block
_exptl_crystal_F_000 5200
_exptl_crystal_size_max 0.35
_exptl_crystal_size_mid 0.32
_exptl_crystal_size_min 0.30
_refine_diff_density_max 1.612
_refine_diff_density_min -1.151
_refine_diff_density_rms 0.107
_refine_ls_extinction_method none
_refine_ls_goodness_of_fit_ref 1.030
_refine_ls_hydrogen_treatment mixed
_refine_ls_matrix_type full
_refine_ls_number_parameters 538
_refine_ls_number_reflns 5954
_refine_ls_number_restraints 12
_refine_ls_restrained_S_all 1.048
_refine_ls_R_factor_all 0.0465
_refine_ls_R_factor_gt 0.0353
_refine_ls_shift/su_max 0.017
_refine_ls_shift/su_mean 0.001
_refine_ls_structure_factor_coef Fsqd
_refine_ls_weighting_details 'calc w=1/[\s^2^(Fo^2^)+(0.0339P)^2^+34.5795P] where P=(Fo^2^+2Fc^2^)/3'
_refine_ls_weighting_scheme calc
_refine_ls_wR_factor_gt 0.0796
_refine_ls_wR_factor_ref 0.0833
_reflns_number_gt 4917
_reflns_number_total 5954
_reflns_threshold_expression >2sigma(I)
_cod_data_source_file om801143q_si_001.cif
_cod_data_source_block 2
_cod_original_cell_volume 6756.0(18)
_cod_original_sg_symbol_H-M 'C 2/c'
_cod_database_code 4068887

loop_
_symmetry_equiv_pos_as_xyz
'x, y, z'
'-x, y, -z+1/2'
'x+1/2, y+1/2, z'
'-x+1/2, y+1/2, -z+1/2'
'-x, -y, -z'
'x, -y, z-1/2'
'-x+1/2, -y+1/2, -z'
'x+1/2, -y+1/2, z-1/2'

loop_
_atom_site_label
_atom_site_type_symbol
_atom_site_fract_x
_atom_site_fract_y
_atom_site_fract_z
_atom_site_U_iso_or_equiv
_atom_site_adp_type
_atom_site_occupancy
_atom_site_symmetry_multiplicity
_atom_site_calc_flag
_atom_site_refinement_flags
Ag1 Ag 0.316611(17) 0.42039(4) 0.19421(2) 0.04430(13) Uani 1 1 d .
Ag2 Ag 0.22697(2) 0.31046(4) 0.06153(2) 0.04855(14) Uani 1 1 d .
Ag3 Ag 0.25365(2) 0.36453(4) 0.26622(3) 0.05457(15) Uani 1 1 d .
Ag4 Ag 0.25159(2) 0.58882(3) 0.18454(3) 0.04933(14) Uani 1 1 d .
Ag5 Ag 0.38996(2) 0.27299(4) 0.33154(3) 0.06066(16) Uani 1 1 d .
Ag6 Ag 0.19543(2) 0.63713(4) 0.26367(3) 0.05390(15) Uani 1 1 d .
C1 C 0.2276(2) 0.4229(4) 0.1487(3) 0.0314(11) Uani 1 1 d .
C2 C 0.1790(2) 0.3988(4) 0.1208(3) 0.0354(12) Uani 1 1 d .
C3 C 0.1196(2) 0.3746(5) 0.0939(4) 0.0496(15) Uani 1 1 d .
H3A H 0.0990 0.3724 0.0410 0.059 Uiso 1 1 calc R
H3B H 0.1173 0.3080 0.1114 0.059 Uiso 1 1 calc R
O1 O 0.09456(17) 0.4472(3) 0.1173(2) 0.0540(11) Uani 1 1 d .
C4 C 0.0735(2) 0.5344(5) 0.0769(3) 0.0418(14) Uani 1 1 d .
C5 C 0.0427(2) 0.5949(5) 0.0980(4) 0.0527(16) Uani 1 1 d .
H5 H 0.0385 0.5753 0.1364 0.063 Uiso 1 1 calc R
C6 C 0.0191(3) 0.6836(6) 0.0607(5) 0.064(2) Uani 1 1 d .
H6A H -0.0008 0.7245 0.0747 0.077 Uiso 1 1 calc R
C7 C 0.0247(3) 0.7125(6) 0.0034(5) 0.073(2) Uani 1 1 d .
H7 H 0.0085 0.7724 -0.0217 0.088 Uiso 1 1 calc R
C8 C 0.0547(3) 0.6512(6) -0.0167(4) 0.0667(19) Uani 1 1 d .
H8 H 0.0584 0.6701 -0.0558 0.080 Uiso 1 1 calc R
C9 C 0.0791(3) 0.5633(5) 0.0201(3) 0.0490(15) Uani 1 1 d .
H9 H 0.0995 0.5233 0.0063 0.059 Uiso 1 1 calc R
C10 C 0.3129(2) 0.2229(4) 0.3274(3) 0.0329(11) Uani 1 1 d .
C11 C 0.3103(2) 0.2512(4) 0.3783(3) 0.0367(12) Uani 1 1 d .
C12 C 0.3154(3) 0.2815(5) 0.4487(4) 0.0555(17) Uani 1 1 d .
H12A H 0.3484 0.3236 0.4760 0.067 Uiso 1 1 calc R
H12B H 0.2830 0.3217 0.4384 0.067 Uiso 1 1 calc R
O2 O 0.31942(18) 0.1966(3) 0.4918(2) 0.0519(11) Uani 1 1 d .
C13 C 0.2729(3) 0.1390(4) 0.4706(3) 0.0392(13) Uani 1 1 d .
C14 C 0.2815(3) 0.0517(5) 0.5116(3) 0.0513(16) Uani 1 1 d .
H14 H 0.3172 0.0353 0.5498 0.062 Uiso 1 1 calc R
C15 C 0.2369(4) -0.0102(5) 0.4952(4) 0.062(2) Uani 1 1 d .
H15 H 0.2425 -0.0676 0.5234 0.074 Uiso 1 1 calc R
C16 C 0.1843(4) 0.0114(5) 0.4380(4) 0.063(2) Uani 1 1 d .
H16 H 0.1547 -0.0326 0.4261 0.076 Uiso 1 1 calc R
C17 C 0.1756(3) 0.0977(5) 0.3987(3) 0.0521(16) Uani 1 1 d .
H17 H 0.1398 0.1135 0.3607 0.062 Uiso 1 1 calc R
C18 C 0.2200(3) 0.1628(5) 0.4150(3) 0.0445(14) Uani 1 1 d .
H18 H 0.2137 0.2220 0.3883 0.053 Uiso 1 1 calc R
O3 O 0.3564(2) 0.2689(3) 0.1814(2) 0.0591(12) Uani 1 1 d .
O4 O 0.30690(17) 0.2399(3) 0.0624(2) 0.0490(10) Uani 1 1 d .
C19 C 0.3502(2) 0.2375(4) 0.1233(3) 0.0360(12) Uani 1 1 d .
C20 C 0.4029(3) 0.1964(5) 0.1275(4) 0.0562(17) Uani 1 1 d .
F1 F 0.3928(2) 0.1227(5) 0.0823(3) 0.124(2) Uani 1 1 d .
F2 F 0.4284(3) 0.2677(5) 0.1158(5) 0.172(4) Uani 1 1 d .
F3 F 0.4397(2) 0.1606(5) 0.1912(3) 0.1146(19) Uani 1 1 d .
O5 O 0.45268(18) 0.3822(3) 0.3428(3) 0.0639(13) Uani 1 1 d .
O6 O 0.39758(16) 0.4998(3) 0.2628(2) 0.0534(11) Uani 1 1 d .
C21 C 0.4421(2) 0.4657(5) 0.3127(3) 0.0442(14) Uani 1 1 d .
C22 C 0.4925(3) 0.5378(6) 0.3430(5) 0.076(2) Uani 1 1 d .
F4 F 0.4803(2) 0.6251(4) 0.3121(5) 0.168(4) Uani 1 1 d .
F5 F 0.53405(19) 0.4991(4) 0.3404(4) 0.118(2) Uani 1 1 d .
F6 F 0.5128(3) 0.5537(5) 0.4138(4) 0.144(3) Uani 1 1 d .
O7 O 0.2880(2) 0.6552(4) 0.3832(3) 0.0775(15) Uani 1 1 d .
O8 O 0.2912(3) 0.5209(4) 0.3276(3) 0.096(2) Uani 1 1 d .
C23 C 0.3121(3) 0.5831(5) 0.3772(3) 0.0452(14) Uani 1 1 d .
C24 C 0.3724(3) 0.5666(4) 0.4336(3) 0.0612(19) Uani 1 1 d D
F7 F 0.4085(2) 0.6126(6) 0.4266(4) 0.157(3) Uani 1 1 d D
F8 F 0.3878(4) 0.6292(8) 0.4881(4) 0.101(4) Uani 0.50 1 d PD
F8' F 0.3894(5) 0.4911(7) 0.4093(7) 0.158(6) Uani 0.50 1 d PD
F9 F 0.3824(3) 0.5018(7) 0.4813(4) 0.203(5) Uani 1 1 d D
O9 O 0.17674(18) 0.3686(3) 0.2849(2) 0.0514(11) Uani 1 1 d .
O10 O 0.15111(19) 0.5256(3) 0.2948(3) 0.0545(11) Uani 1 1 d .
C25 C 0.1453(2) 0.4329(5) 0.2864(3) 0.0430(14) Uani 1 1 d .
C26 C 0.0916(3) 0.3904(6) 0.2807(5) 0.0621(19) Uani 1 1 d .
F10 F 0.0699(7) 0.3195(15) 0.2282(12) 0.103(5) Uani 0.50 1 d P
F11 F 0.0509(8) 0.4560(14) 0.2479(15) 0.113(11) Uani 0.50 1 d P
F12 F 0.0979(9) 0.357(3) 0.3367(9) 0.148(10) Uani 0.50 1 d P
F10' F 0.0476(9) 0.405(3) 0.2231(11) 0.157(14) Uani 0.50 1 d P
F11' F 0.0944(10) 0.2910(10) 0.293(2) 0.135(9) Uani 0.50 1 d P
F12' F 0.0844(9) 0.4278(13) 0.3334(12) 0.096(7) Uani 0.50 1 d P
O1W O 0.33790(19) 0.6746(4) 0.2675(3) 0.0530(11) Uani 1 1 d .
H1WA H 0.3644 0.6408 0.2728 0.079 Uiso 1 1 calc R
H1WB H 0.336(4) 0.732(7) 0.245(5) 0.11(3) Uiso 1 1 d .

loop_
_atom_site_aniso_label
_atom_site_aniso_U_11
_atom_site_aniso_U_22
_atom_site_aniso_U_33
_atom_site_aniso_U_23
_atom_site_aniso_U_13
_atom_site_aniso_U_12
Ag1 0.0315(2) 0.0513(3) 0.0482(3) -0.0067(2) 0.0193(2) 0.0040(2)
Ag2 0.0521(3) 0.0568(3) 0.0418(3) -0.0140(2) 0.0279(2) 0.0023(2)
Ag3 0.0615(3) 0.0567(3) 0.0511(3) 0.0146(2) 0.0331(3) 0.0061(2)
Ag4 0.0627(3) 0.0326(2) 0.0633(3) -0.0008(2) 0.0401(3) 0.0055(2)
Ag5 0.0432(3) 0.0748(4) 0.0592(3) 0.0111(3) 0.0232(3) -0.0149(3)
Ag6 0.0619(3) 0.0639(3) 0.0507(3) 0.0188(2) 0.0396(3) 0.0118(3)
C1 0.035(3) 0.031(3) 0.029(3) -0.005(2) 0.017(2) 0.002(2)
C2 0.038(3) 0.028(3) 0.038(3) 0.002(2) 0.019(3) 0.007(2)
C3 0.036(3) 0.040(3) 0.066(4) -0.006(3) 0.021(3) -0.003(3)
O1 0.044(2) 0.063(3) 0.060(3) 0.008(2) 0.030(2) 0.009(2)
C4 0.022(3) 0.052(4) 0.046(3) -0.010(3) 0.014(3) -0.002(3)
C5 0.033(3) 0.065(4) 0.056(4) -0.020(3) 0.021(3) -0.008(3)
C6 0.038(3) 0.057(4) 0.091(6) -0.031(4) 0.029(4) -0.002(3)
C7 0.052(4) 0.051(4) 0.093(6) -0.003(4) 0.021(4) 0.001(3)
C8 0.057(4) 0.073(5) 0.061(4) 0.001(4) 0.025(4) -0.001(4)
C9 0.041(3) 0.059(4) 0.046(3) -0.008(3) 0.022(3) 0.002(3)
C10 0.038(3) 0.030(3) 0.037(3) 0.002(2) 0.024(3) 0.002(2)
C11 0.044(3) 0.030(3) 0.047(3) -0.002(2) 0.031(3) -0.001(2)
C12 0.079(5) 0.044(4) 0.060(4) -0.017(3) 0.048(4) -0.017(3)
O2 0.056(3) 0.065(3) 0.038(2) -0.005(2) 0.026(2) -0.005(2)
C13 0.052(3) 0.046(3) 0.027(3) -0.004(2) 0.025(3) 0.004(3)
C14 0.071(4) 0.053(4) 0.037(3) 0.006(3) 0.033(3) 0.022(3)
C15 0.108(6) 0.044(4) 0.065(4) 0.002(3) 0.068(5) 0.004(4)
C16 0.089(6) 0.056(4) 0.073(5) -0.020(4) 0.062(5) -0.018(4)
C17 0.057(4) 0.061(4) 0.048(4) -0.014(3) 0.035(3) 0.000(3)
C18 0.063(4) 0.042(3) 0.040(3) 0.000(3) 0.035(3) 0.007(3)
O3 0.079(3) 0.057(3) 0.041(2) -0.003(2) 0.031(2) 0.024(2)
O4 0.048(2) 0.061(3) 0.034(2) -0.0081(19) 0.018(2) 0.001(2)
C19 0.042(3) 0.030(3) 0.035(3) 0.000(2) 0.019(3) 0.000(2)
C20 0.048(4) 0.059(4) 0.066(4) 0.002(4) 0.033(4) 0.002(3)
F1 0.093(4) 0.141(5) 0.135(5) -0.070(4) 0.058(4) 0.024(3)
F2 0.155(6) 0.117(5) 0.345(11) 0.060(6) 0.202(8) 0.014(4)
F3 0.060(3) 0.148(5) 0.109(4) 0.008(4) 0.024(3) 0.038(3)
O5 0.042(2) 0.055(3) 0.078(3) 0.023(3) 0.019(2) -0.004(2)
O6 0.033(2) 0.049(3) 0.059(3) 0.003(2) 0.010(2) 0.000(2)
C21 0.034(3) 0.045(4) 0.050(3) 0.005(3) 0.019(3) -0.002(3)
C22 0.039(4) 0.059(5) 0.097(6) 0.009(5) 0.011(4) -0.009(4)
F4 0.076(4) 0.066(3) 0.269(9) 0.057(4) 0.024(5) -0.020(3)
F5 0.051(3) 0.109(4) 0.190(6) 0.014(4) 0.061(4) -0.016(3)
F6 0.088(4) 0.152(6) 0.132(5) -0.067(5) 0.015(4) -0.038(4)
O7 0.097(4) 0.074(4) 0.080(4) 0.011(3) 0.059(3) 0.030(3)
O8 0.125(5) 0.063(3) 0.081(4) -0.022(3) 0.041(4) -0.045(4)
C23 0.060(4) 0.038(3) 0.053(4) 0.003(3) 0.040(3) -0.005(3)
C24 0.059(4) 0.059(4) 0.065(5) 0.022(4) 0.032(4) -0.002(4)
F7 0.064(3) 0.210(8) 0.161(6) 0.080(6) 0.032(4) -0.026(4)
F8 0.065(6) 0.148(10) 0.051(5) -0.042(6) 0.003(5) -0.011(6)
F8' 0.078(8) 0.146(12) 0.210(16) -0.044(11) 0.047(9) 0.054(8)
F9 0.117(6) 0.270(11) 0.180(8) 0.163(8) 0.047(6) 0.023(6)
O9 0.049(2) 0.045(2) 0.071(3) 0.003(2) 0.038(2) 0.003(2)
O10 0.065(3) 0.037(2) 0.077(3) 0.002(2) 0.047(3) -0.002(2)
C25 0.042(3) 0.049(4) 0.043(3) 0.007(3) 0.026(3) 0.003(3)
C26 0.049(4) 0.057(5) 0.087(6) -0.005(4) 0.040(5) -0.005(4)
F10 0.071(9) 0.079(9) 0.147(15) -0.038(10) 0.049(10) -0.032(7)
F11 0.050(10) 0.095(9) 0.20(3) 0.007(11) 0.066(16) 0.008(7)
F12 0.116(15) 0.24(3) 0.089(12) 0.048(18) 0.050(9) -0.08(2)
F10' 0.059(11) 0.31(4) 0.073(10) 0.04(2) 0.016(8) -0.06(2)
F11' 0.111(14) 0.049(7) 0.30(3) 0.025(11) 0.14(2) -0.004(7)
F12' 0.114(13) 0.103(10) 0.133(17) -0.039(11) 0.107(14) -0.047(10)
O1W 0.057(3) 0.051(3) 0.058(3) 0.003(2) 0.034(2) 0.005(2)

loop_
_atom_type_symbol
_atom_type_description
_atom_type_scat_dispersion_real
_atom_type_scat_dispersion_imag
_atom_type_scat_source
C C 0.0033 0.0016 'International Tables Vol C Tables 4.2.6.8 and 6.1.1.4'
H H 0.0000 0.0000 'International Tables Vol C Tables 4.2.6.8 and 6.1.1.4'
O O 0.0106 0.0060 'International Tables Vol C Tables 4.2.6.8 and 6.1.1.4'
F F 0.0171 0.0103 'International Tables Vol C Tables 4.2.6.8 and 6.1.1.4'
Ag Ag -0.8971 1.1015 'International Tables Vol C Tables 4.2.6.8 and 6.1.1.4'

loop_
_geom_angle_atom_site_label_1
_geom_angle_atom_site_label_2
_geom_angle_atom_site_label_3
_geom_angle
_geom_angle_site_symmetry_1
_geom_angle_site_symmetry_3
C1 Ag1 O6 146.64(17) . .
C1 Ag1 O3 117.49(18) . .
O6 Ag1 O3 95.55(16) . .
C1 Ag1 Ag4 53.33(13) . .
O6 Ag1 Ag4 94.21(11) . .
O3 Ag1 Ag4 169.20(11) . .
C1 Ag1 Ag3 51.96(13) . .
O6 Ag1 Ag3 116.49(12) . .
O3 Ag1 Ag3 106.91(12) . .
Ag4 Ag1 Ag3 72.562(19) . .
C1 Ag1 Ag2 51.63(13) . .
O6 Ag1 Ag2 156.22(12) . .
O3 Ag1 Ag2 72.22(11) . .
Ag4 Ag1 Ag2 97.01(2) . .
Ag3 Ag1 Ag2 86.93(2) . .
C1 Ag1 Ag5 117.51(14) . .
O6 Ag1 Ag5 74.47(11) . .
O3 Ag1 Ag5 58.95(10) . .
Ag4 Ag1 Ag5 128.64(2) . .
Ag3 Ag1 Ag5 69.04(2) . .
Ag2 Ag1 Ag5 113.35(2) . .
C1 Ag2 O4 151.45(16) . 7
C1 Ag2 O4 127.26(16) . .
O4 Ag2 O4 74.55(15) 7 .
C1 Ag2 O7 94.12(17) . 4_545
O4 Ag2 O7 103.35(16) 7 4_545
O4 Ag2 O7 93.59(17) . 4_545
C1 Ag2 C2 28.06(17) . .
O4 Ag2 C2 131.90(16) 7 .
O4 Ag2 C2 153.46(15) . .
O7 Ag2 C2 82.94(17) 4_545 .
C1 Ag2 Ag1 45.06(13) . .
O4 Ag2 Ag1 146.54(10) 7 .
O4 Ag2 Ag1 82.32(9) . .
O7 Ag2 Ag1 101.90(12) 4_545 .
C2 Ag2 Ag1 72.78(12) . .
C1 Ag3 O8 96.43(19) . .
C1 Ag3 O9 111.54(17) . .
O8 Ag3 O9 93.7(2) . .
C1 Ag3 C10 125.73(17) . .
O8 Ag3 C10 113.2(2) . .
O9 Ag3 C10 110.72(16) . .
C1 Ag3 C11 152.88(17) . .
O8 Ag3 C11 96.07(19) . .
O9 Ag3 C11 91.53(16) . .
C10 Ag3 C11 27.57(16) . .
C1 Ag3 Ag1 45.73(13) . .
O8 Ag3 Ag1 82.15(16) . .
O9 Ag3 Ag1 155.51(11) . .
C10 Ag3 Ag1 92.96(12) . .
C11 Ag3 Ag1 112.87(12) . .
C1 Ag4 O1W 134.37(17) . .
C1 Ag4 C10 125.66(18) . 4
O1W Ag4 C10 97.97(16) . 4
C1 Ag4 C11 126.89(18) . 4
O1W Ag4 C11 97.81(17) . 4
C10 Ag4 C11 26.78(16) 4 4
C1 Ag4 Ag1 48.49(13) . .
O1W Ag4 Ag1 87.46(11) . .
C10 Ag4 Ag1 174.05(12) 4 .
C11 Ag4 Ag1 154.96(12) 4 .
C1 Ag4 Ag6 104.56(13) . .
O1W Ag4 Ag6 95.82(11) . .
C10 Ag4 Ag6 46.59(12) 4 .
C11 Ag4 Ag6 73.35(11) 4 .
Ag1 Ag4 Ag6 130.69(2) . .
O5 Ag5 C10 155.67(19) . .
O5 Ag5 C6 81.20(18) . 4_545
C10 Ag5 C6 111.9(2) . 4_545
O5 Ag5 Ag6 145.59(14) . 4_545
C10 Ag5 Ag6 48.95(13) . 4_545
C6 Ag5 Ag6 114.41(17) 4_545 4_545
O5 Ag5 Ag1 78.26(12) . .
C10 Ag5 Ag1 89.97(13) . .
C6 Ag5 Ag1 158.13(15) 4_545 .
Ag6 Ag5 Ag1 79.85(2) 4_545 .
C10 Ag6 O10 142.83(19) 4 .
C10 Ag6 O7 116.08(19) 4 .
O10 Ag6 O7 101.06(17) . .
C10 Ag6 Ag5 50.33(14) 4 4
O10 Ag6 Ag5 104.03(12) . 4
O7 Ag6 Ag5 134.84(12) . 4
C10 Ag6 Ag4 55.04(14) 4 .
O10 Ag6 Ag4 125.30(11) . .
O7 Ag6 Ag4 92.02(11) . .
Ag5 Ag6 Ag4 102.94(2) 4 .
C2 C1 Ag1 163.6(4) . .
C2 C1 Ag4 118.2(4) . .
Ag1 C1 Ag4 78.18(17) . .
C2 C1 Ag3 95.0(4) . .
Ag1 C1 Ag3 82.32(17) . .
Ag4 C1 Ag3 94.45(17) . .
C2 C1 Ag2 84.2(4) . .
Ag1 C1 Ag2 83.31(17) . .
Ag4 C1 Ag2 137.6(2) . .
Ag3 C1 Ag2 120.6(2) . .
C1 C2 C3 173.6(6) . .
C1 C2 Ag2 67.7(3) . .
C3 C2 Ag2 118.5(4) . .
O1 C3 C2 111.9(5) . .
O1 C3 H3A 109.2 . .
C2 C3 H3A 109.2 . .
O1 C3 H3B 109.2 . .
C2 C3 H3B 109.2 . .
H3A C3 H3B 107.9 . .
C4 O1 C3 117.9(5) . .
C9 C4 O1 126.0(5) . .
C9 C4 C5 120.1(6) . .
O1 C4 C5 113.9(5) . .
C6 C5 C4 118.9(7) . .
C6 C5 H5 120.5 . .
C4 C5 H5 120.5 . .
C7 C6 C5 120.9(7) . .
C7 C6 Ag5 99.0(5) . 4
C5 C6 Ag5 85.3(4) . 4
C7 C6 H6A 119.5 . .
C5 C6 H6A 119.5 . .
Ag5 C6 H6A 85.7 4 .
C6 C7 C8 119.1(7) . .
C6 C7 H7 120.5 . .
C8 C7 H7 120.5 . .
C9 C8 C7 121.0(7) . .
C9 C8 H8 119.5 . .
C7 C8 H8 119.5 . .
C4 C9 C8 119.9(6) . .
C4 C9 H9 120.0 . .
C8 C9 H9 120.0 . .
C11 C10 Ag6 164.2(5) . 4_545
C11 C10 Ag5 113.0(4) . .
Ag6 C10 Ag5 80.73(17) 4_545 .
C11 C10 Ag3 84.6(4) . .
Ag6 C10 Ag3 101.1(2) 4_545 .
Ag5 C10 Ag3 99.87(19) . .
C11 C10 Ag4 86.0(4) . 4_545
Ag6 C10 Ag4 78.38(17) 4_545 4_545
Ag5 C10 Ag4 150.6(2) . 4_545
Ag3 C10 Ag4 104.2(2) . 4_545
C10 C11 C12 171.9(6) . .
C10 C11 Ag3 67.9(4) . .
C12 C11 Ag3 118.7(4) . .
C10 C11 Ag4 67.2(3) . 4_545
C12 C11 Ag4 115.3(4) . 4_545
Ag3 C11 Ag4 94.09(19) . 4_545
O2 C12 C11 112.3(5) . .
O2 C12 H12A 109.1 . .
C11 C12 H12A 109.1 . .
O2 C12 H12B 109.1 . .
C11 C12 H12B 109.1 . .
H12A C12 H12B 107.9 . .
C13 O2 C12 118.9(5) . .
O2 C13 C18 124.9(5) . .
O2 C13 C14 115.4(5) . .
C18 C13 C14 119.6(6) . .
C15 C14 C13 119.6(6) . .
C15 C14 H14 120.2 . .
C13 C14 H14 120.2 . .
C16 C15 C14 121.0(6) . .
C16 C15 H15 119.5 . .
C14 C15 H15 119.5 . .
C17 C16 C15 119.5(7) . .
C17 C16 H16 120.3 . .
C15 C16 H16 120.3 . .
C16 C17 C18 120.6(7) . .
C16 C17 H17 119.7 . .
C18 C17 H17 119.7 . .
C13 C18 C17 119.6(6) . .
C13 C18 H18 120.2 . .
C17 C18 H18 120.2 . .
C19 O3 Ag1 124.8(4) . .
C19 O4 Ag2 140.2(4) . 7
C19 O4 Ag2 114.3(3) . .
Ag2 O4 Ag2 105.45(15) 7 .
O3 C19 O4 127.2(5) . .
O3 C19 C20 115.6(5) . .
O4 C19 C20 117.1(5) . .
F2 C20 F1 109.4(7) . .
F2 C20 F3 104.9(7) . .
F1 C20 F3 105.1(6) . .
F2 C20 C19 110.1(6) . .
F1 C20 C19 113.1(6) . .
F3 C20 C19 113.7(6) . .
C21 O5 Ag5 124.9(4) . .
C21 O6 Ag1 128.9(4) . .
O6 C21 O5 129.9(6) . .
O6 C21 C22 115.7(6) . .
O5 C21 C22 114.5(5) . .
F4 C22 F5 109.7(8) . .
F4 C22 F6 106.8(8) . .
F5 C22 F6 104.6(7) . .
F4 C22 C21 113.3(6) . .
F5 C22 C21 112.5(7) . .
F6 C22 C21 109.4(7) . .
C23 O7 Ag2 158.6(5) . 4
C23 O7 Ag6 98.6(5) . .
Ag2 O7 Ag6 102.84(18) 4 .
C23 O8 Ag3 159.4(5) . .
O7 C23 O8 125.4(7) . .
O7 C23 C24 118.9(6) . .
O8 C23 C24 115.7(6) . .
F9 C24 F7 125.4(8) . .
F9 C24 F8 82.5(5) . .
F7 C24 F8 83.6(5) . .
F9 C24 F8' 80.4(5) . .
F7 C24 F8' 80.9(5) . .
F9 C24 C23 116.3(6) . .
F7 C24 C23 118.2(5) . .
F8 C24 C23 110.0(7) . .
F8' C24 C23 106.0(7) . .
C25 O9 Ag3 137.4(4) . .
C25 O10 Ag6 131.3(4) . .
O10 C25 O9 130.0(6) . .
O10 C25 C26 114.9(6) . .
O9 C25 C26 115.0(6) . .
F12 C26 F11 114(2) . .
F10' C26 F11' 106.2(17) . .
F10' C26 F12' 106.5(18) . .
F11' C26 F12' 102.0(14) . .
F12 C26 F10 110.9(15) . .
F11 C26 F10 97.0(13) . .
F12 C26 C25 114.8(10) . .
F10' C26 C25 116.7(11) . .
F11 C26 C25 109.8(11) . .
F11' C26 C25 112.9(8) . .
F12' C26 C25 111.3(9) . .
F10 C26 C25 108.4(8) . .
Ag4 O1W H1WA 109.5 . .
Ag4 O1W H1WB 105(6) . .
H1WA O1W H1WB 109.3 . .

loop_
_geom_bond_atom_site_label_1
_geom_bond_atom_site_label_2
_geom_bond_distance
_geom_bond_site_symmetry_2
Ag1 C1 2.148(5) .
Ag1 O6 2.219(4) .
Ag1 O3 2.370(4) .
Ag1 Ag4 2.8075(7) .
Ag1 Ag3 2.9729(7) .
Ag1 Ag2 3.0136(7) .
Ag1 Ag5 3.2245(8) .
Ag2 C1 2.379(5) .
Ag2 O4 2.407(4) 7
Ag2 O4 2.410(4) .
Ag2 O7 2.508(5) 4_545
Ag2 C2 2.558(5) .
Ag3 C1 2.363(5) .
Ag3 O8 2.377(5) .
Ag3 O9 2.380(4) .
Ag3 C10 2.387(5) .
Ag3 C11 2.565(6) .
Ag4 C1 2.301(5) .
Ag4 O1W 2.409(5) .
Ag4 C10 2.441(5) 4
Ag4 C11 2.640(5) 4
Ag4 Ag6 2.9171(7) .
Ag5 O5 2.182(4) .
Ag5 C10 2.208(5) .
Ag5 C6 2.663(7) 4_545
Ag5 Ag6 2.8314(8) 4_545
Ag6 C10 2.163(5) 4
Ag6 O10 2.236(4) .
Ag6 O7 2.538(6) .
Ag6 Ag5 2.8315(8) 4
C1 C2 1.209(7) .
C2 C3 1.480(8) .
C3 O1 1.422(7) .
C3 H3A 0.9700 .
C3 H3B 0.9700 .
O1 C4 1.375(7) .
C4 C9 1.362(8) .
C4 C5 1.408(8) .
C5 C6 1.376(10) .
C5 H5 0.9300 .
C6 C7 1.372(11) .
C6 Ag5 2.663(6) 4
C6 H6A 0.9300 .
C7 C8 1.384(11) .
C7 H7 0.9300 .
C8 C9 1.369(10) .
C8 H8 0.9300 .
C9 H9 0.9300 .
C10 C11 1.192(7) .
C10 Ag6 2.163(5) 4_545
C10 Ag4 2.441(5) 4_545
C11 C12 1.495(8) .
C11 Ag4 2.640(5) 4_545
C12 O2 1.419(7) .
C12 H12A 0.9700 .
C12 H12B 0.9700 .
O2 C13 1.363(7) .
C13 C18 1.370(8) .
C13 C14 1.392(8) .
C14 C15 1.373(10) .
C14 H14 0.9300 .
C15 C16 1.370(11) .
C15 H15 0.9300 .
C16 C17 1.361(10) .
C16 H16 0.9300 .
C17 C18 1.395(9) .
C17 H17 0.9300 .
C18 H18 0.9300 .
O3 C19 1.238(6) .
O4 C19 1.239(6) .
O4 Ag2 2.407(4) 7
C19 C20 1.526(8) .
C20 F2 1.279(8) .
C20 F1 1.297(8) .
C20 F3 1.300(8) .
O5 C21 1.232(7) .
O6 C21 1.231(7) .
C21 C22 1.536(9) .
C22 F4 1.282(9) .
C22 F5 1.294(10) .
C22 F6 1.335(11) .
O7 C23 1.208(7) .
O7 Ag2 2.508(5) 4
O8 C23 1.226(8) .
C23 C24 1.495(9) .
C24 F9 1.249(6) .
C24 F7 1.251(6) .
C24 F8 1.310(7) .
C24 F8' 1.321(8) .
O9 C25 1.233(7) .
O10 C25 1.233(7) .
C25 C26 1.545(9) .
C26 F12 1.202(15) .
C26 F10' 1.22(2) .
C26 F11 1.31(2) .
C26 F11' 1.332(15) .
C26 F12' 1.341(16) .
C26 F10 1.342(16) .
O1W H1WA 0.8200 .
O1W H1WB 0.89(9) .
